data_7700496
loop_
_publ_author_name
'Mr\'ozek, Ond\<rej'
'Dost\'al, Libor'
'C\'isa\<rov\'a, Ivana'
'Honz\'i\<cek, Jan'
'Vinkl\'arek, Jarom\'ir'

_publ_section_title
;
 Propene complexes of molybdenum and tungsten stabilized by intramolecular
 coordination of the 1-(quinol-8-yl)indenyl ligand.
;
_journal_issue 32
_journal_name_full 'Dalton transactions (Cambridge, England : 2003)'
_journal_page_first 12210
_journal_page_last 12218
_journal_paper_doi 10.1039/c9dt02229e
_journal_volume 48
_journal_year 2019
_chemical_compound_source 'synthesized by the authors'
_chemical_formula_moiety 'C23 H18 N O2 W, B F4'
_chemical_formula_sum 'C23 H18 B F4 N O2 W'
_chemical_formula_weight 611.04
_space_group_crystal_system monoclinic
_space_group_IT_number 15
_space_group_name_Hall '-C 2yc'
_space_group_name_H-M_alt 'C 1 2/c 1'
_symmetry_space_group_name_Hall '-C 2yc'
_symmetry_space_group_name_H-M 'C 1 2/c 1'
_atom_sites_solution_hydrogens mixed
_atom_sites_solution_primary direct
_audit_creation_method SHELXL-2018/3
_audit_update_record
;
2019-05-06 deposited with the CCDC.    2019-07-10 downloaded from the CCDC.
;
_cell_angle_alpha 90
_cell_angle_beta 123.377(2)
_cell_angle_gamma 90
_cell_formula_units_Z 8
_cell_length_a 28.4483(16)
_cell_length_b 8.0338(4)
_cell_length_c 21.5649(11)
_cell_measurement_reflns_used 9884
_cell_measurement_temperature 120(2)
_cell_measurement_theta_max 27.4796
_cell_measurement_theta_min 2.6764
_cell_volume 4115.7(4)
_computing_cell_refinement 'SAINT V8.38A (Bruker AXS Inc., 2017)'
_computing_data_collection 'Bruker Instrument Service vV6.2.6'
_computing_data_reduction 'SAINT V8.38A (Bruker AXS Inc., 2017)'
_computing_structure_refinement 'SHELXL-2018/3 (Sheldrick, 2018)'
_computing_structure_solution 'SHELXT 2014/5 (Sheldrick, 2014)'
_diffrn_ambient_temperature 120(2)
_diffrn_measured_fraction_theta_full 0.999
_diffrn_measured_fraction_theta_max 0.997
_diffrn_measurement_device_type 'Bruker D8 VENTURE Kappa Duo PHOTON 100 CMOS'
_diffrn_measurement_method '\f and \w scans'
_diffrn_radiation_monochromator 'Quazar Mo multilayer optic'
_diffrn_radiation_type MoK\a
_diffrn_radiation_wavelength 0.71073
_diffrn_reflns_av_R_equivalents 0.0525
_diffrn_reflns_av_unetI/netI 0.0298
_diffrn_reflns_Laue_measured_fraction_full 0.999
_diffrn_reflns_Laue_measured_fraction_max 0.997
_diffrn_reflns_limit_h_max 36
_diffrn_reflns_limit_h_min -36
_diffrn_reflns_limit_k_max 10
_diffrn_reflns_limit_k_min -10
_diffrn_reflns_limit_l_max 28
_diffrn_reflns_limit_l_min -27
_diffrn_reflns_number 35020
_diffrn_reflns_point_group_measured_fraction_full 0.999
_diffrn_reflns_point_group_measured_fraction_max 0.997
_diffrn_reflns_theta_full 25.242
_diffrn_reflns_theta_max 27.524
_diffrn_reflns_theta_min 2.676
_diffrn_source 'I\mS  micro-focus sealed tube'
_exptl_absorpt_coefficient_mu 5.671
_exptl_absorpt_correction_T_max 0.75
_exptl_absorpt_correction_T_min 0.51
_exptl_absorpt_correction_type 'Numerical Mu From Formula'
_exptl_absorpt_process_details
;
SADABS-2016/2 - Bruker AXS area detector scaling and absorption correction
;
_exptl_crystal_colour red-orange
_exptl_crystal_density_diffrn 1.972
_exptl_crystal_description prism
_exptl_crystal_F_000 2352
_exptl_crystal_size_max 0.146
_exptl_crystal_size_mid 0.097
_exptl_crystal_size_min 0.053
_refine_diff_density_max 10.956
_refine_diff_density_min -2.027
_refine_diff_density_rms 0.261
_refine_ls_extinction_method none
_refine_ls_goodness_of_fit_ref 1.148
_refine_ls_hydrogen_treatment constr
_refine_ls_matrix_type full
_refine_ls_number_parameters 290
_refine_ls_number_reflns 4726
_refine_ls_number_restraints 0
_refine_ls_restrained_S_all 1.148
_refine_ls_R_factor_all 0.0647
_refine_ls_R_factor_gt 0.0556
_refine_ls_shift/su_max 0.001
_refine_ls_shift/su_mean 0.000
_refine_ls_structure_factor_coef Fsqd
_refine_ls_weighting_details 'w=1/[\s^2^(Fo^2^)+(0.0675P)^2^+91.9365P] where P=(Fo^2^+2Fc^2^)/3'
_refine_ls_weighting_scheme calc
_refine_ls_wR_factor_gt 0.1279
_refine_ls_wR_factor_ref 0.1322
_reflns_Friedel_coverage 0.000
_reflns_number_gt 4149
_reflns_number_total 4726
_reflns_threshold_expression 'I > 2\s(I)'
_cod_data_source_file c9dt02229e2.cif
_cod_data_source_block mo_jv171009w1_vinklarek
_cod_depositor_comments 'Adding full bibliography for 7700495--7700499.cif.'
_cod_database_code 7700496
_shelx_shelxl_version_number 2018/3
_shelx_space_group_comment
;
The symmetry employed for this shelxl refinement is uniquely defined
by the following loop, which should always be used as a source of
symmetry information in preference to the above space-group names.
They are only intended as comments.
;
_shelx_estimated_absorpt_t_min 0.492
_shelx_estimated_absorpt_t_max 0.753

loop_
_space_group_symop_operation_xyz
'x, y, z'
'-x, y, -z+1/2'
'x+1/2, y+1/2, z'
'-x+1/2, y+1/2, -z+1/2'
'-x, -y, -z'
'x, -y, z-1/2'
'-x+1/2, -y+1/2, -z'
'x+1/2, -y+1/2, z-1/2'

loop_
_atom_site_label
_atom_site_type_symbol
_atom_site_fract_x
_atom_site_fract_y
_atom_site_fract_z
_atom_site_U_iso_or_equiv
_atom_site_adp_type
_atom_site_occupancy
_atom_site_site_symmetry_order
_atom_site_calc_flag
_atom_site_refinement_flags_posn
_atom_site_refinement_flags_adp
_atom_site_disorder_assembly
_atom_site_disorder_group
W1 W 0.37511(2) 0.42958(4) 0.53947(2) 0.01531(12) Uani 1 1 d . . A 1
C1 C 0.3688(3) 0.2857(10) 0.4418(4) 0.0190(15) Uani 1 1 d . . A 1
C2 C 0.3273(3) 0.2276(10) 0.4552(4) 0.0173(15) Uani 1 1 d . . A 1
H2 H 0.287562 0.237875 0.422953 0.021 Uiso 1 1 calc R U A 1
C3 C 0.3581(3) 0.1508(9) 0.5275(4) 0.0175(15) Uani 1 1 d . . A 1
H3 H 0.341803 0.104785 0.552063 0.021 Uiso 1 1 calc R U A 1
C4 C 0.4163(4) 0.1543(10) 0.5562(4) 0.0220(16) Uani 1 1 d . . A 1
C5 C 0.4234(3) 0.2380(10) 0.5034(4) 0.0178(15) Uani 1 1 d . . A 1
C6 C 0.4781(3) 0.2533(11) 0.5161(5) 0.0258(18) Uani 1 1 d . . A 1
H6 H 0.483291 0.309139 0.481421 0.031 Uiso 1 1 calc R U A 1
C7 C 0.5222(4) 0.1862(13) 0.5787(5) 0.035(2) Uani 1 1 d . . A 1
H7 H 0.558716 0.193998 0.587606 0.042 Uiso 1 1 calc R U A 1
C8 C 0.5153(4) 0.1039(12) 0.6319(5) 0.031(2) Uani 1 1 d . . A 1
H8 H 0.547440 0.059286 0.675425 0.037 Uiso 1 1 calc R U A 1
C9 C 0.4640(4) 0.0875(11) 0.6220(5) 0.0282(19) Uani 1 1 d . . A 1
H9 H 0.460087 0.032923 0.657988 0.034 Uiso 1 1 calc R U A 1
C10 C 0.3577(3) 0.3908(10) 0.3796(4) 0.0176(15) Uani 1 1 d . . A 1
C11 C 0.3380(3) 0.5499(10) 0.3788(4) 0.0185(15) Uani 1 1 d . . A 1
C12 C 0.3089(3) 0.7409(10) 0.4319(5) 0.0223(17) Uani 1 1 d . . A 1
H12 H 0.302460 0.768941 0.469374 0.027 Uiso 1 1 calc R U A 1
C13 C 0.2907(4) 0.8522(11) 0.3731(5) 0.0260(18) Uani 1 1 d . . A 1
H13 H 0.272772 0.953326 0.371534 0.031 Uiso 1 1 calc R U A 1
C14 C 0.2989(4) 0.8144(11) 0.3172(5) 0.0274(18) Uani 1 1 d . . A 1
H14 H 0.288805 0.892026 0.278514 0.033 Uiso 1 1 calc R U A 1
C15 C 0.3224(3) 0.6593(11) 0.3182(4) 0.0221(17) Uani 1 1 d . . A 1
C16 C 0.3291(4) 0.6036(12) 0.2617(5) 0.0267(19) Uani 1 1 d . . A 1
H16 H 0.320162 0.675588 0.221645 0.032 Uiso 1 1 calc R U A 1
C17 C 0.3484(4) 0.4467(12) 0.2640(5) 0.029(2) Uani 1 1 d . . A 1
H17 H 0.352602 0.410332 0.225397 0.035 Uiso 1 1 calc R U A 1
C18 C 0.3621(3) 0.3388(12) 0.3226(4) 0.0238(17) Uani 1 1 d . . A 1
H18 H 0.374599 0.228969 0.322841 0.029 Uiso 1 1 calc R U A 1
C19 C 0.3088(3) 0.4773(10) 0.5452(4) 0.0173(15) Uani 1 1 d . . A 1
C20 C 0.4103(3) 0.3719(10) 0.6488(5) 0.0207(16) Uani 1 1 d . . A 1
C21 C 0.4048(4) 0.6824(10) 0.5971(5) 0.0254(18) Uani 1 1 d . . A 1
H21A H 0.414556 0.674104 0.644880 0.030 Uiso 1 1 d R U A 1
H21B H 0.372324 0.741493 0.568912 0.030 Uiso 1 1 d R U A 1
C22 C 0.4432(3) 0.6280(11) 0.5795(5) 0.0245(17) Uani 1 1 d . . A 1
H22 H 0.431517 0.616801 0.529122 0.029 Uiso 1 1 calc R U A 1
C23 C 0.5027(4) 0.5877(13) 0.6408(6) 0.035(2) Uani 1 1 d . . A 1
H23A H 0.525261 0.689773 0.656883 0.052 Uiso 1 1 calc R U A 1
H23B H 0.518525 0.507896 0.622650 0.052 Uiso 1 1 calc R U A 1
H23C H 0.503094 0.539096 0.682746 0.052 Uiso 1 1 calc R U A 1
B1 B 0.1757(5) 0.5241(14) 0.3410(5) 0.028(2) Uani 1 1 d . . B 1
F1 F 0.1966(5) 0.5568(8) 0.2981(5) 0.076(3) Uani 1 1 d . . B 1
F2 F 0.1183(3) 0.5312(11) 0.3002(5) 0.080(3) Uani 1 1 d . . B 1
F3 F 0.1945(3) 0.3712(7) 0.3731(3) 0.0353(12) Uani 1 1 d . . B 1
F4 F 0.1943(2) 0.6443(7) 0.3954(3) 0.0380(13) Uani 1 1 d . . B 1
N1 N 0.3347(3) 0.5986(8) 0.4382(4) 0.0176(13) Uani 1 1 d . . A 1
O1 O 0.2711(3) 0.4896(8) 0.5498(3) 0.0248(12) Uani 1 1 d . . A 1
O2 O 0.4274(3) 0.3424(8) 0.7087(3) 0.0294(14) Uani 1 1 d . . A 1

loop_
_atom_site_aniso_label
_atom_site_aniso_U_11
_atom_site_aniso_U_22
_atom_site_aniso_U_33
_atom_site_aniso_U_23
_atom_site_aniso_U_13
_atom_site_aniso_U_12
W1 0.01388(17) 0.01877(17) 0.01392(16) -0.00271(12) 0.00806(12) -0.00419(12)
C1 0.016(4) 0.023(4) 0.019(3) -0.003(3) 0.011(3) -0.001(3)
C2 0.017(3) 0.020(4) 0.018(3) -0.005(3) 0.011(3) -0.008(3)
C3 0.027(4) 0.013(3) 0.023(4) -0.003(3) 0.020(3) -0.009(3)
C4 0.028(4) 0.019(4) 0.018(4) -0.004(3) 0.013(3) 0.001(3)
C5 0.015(3) 0.020(4) 0.021(4) -0.008(3) 0.012(3) -0.002(3)
C6 0.017(4) 0.035(5) 0.026(4) -0.001(4) 0.012(3) 0.003(3)
C7 0.022(4) 0.044(6) 0.034(5) -0.002(4) 0.013(4) 0.008(4)
C8 0.024(4) 0.032(5) 0.025(4) 0.000(4) 0.006(4) 0.011(4)
C9 0.033(5) 0.028(4) 0.020(4) 0.002(3) 0.012(4) 0.007(4)
C10 0.009(3) 0.025(4) 0.017(3) 0.000(3) 0.006(3) -0.003(3)
C11 0.012(3) 0.026(4) 0.017(4) -0.001(3) 0.007(3) -0.003(3)
C12 0.024(4) 0.020(4) 0.026(4) -0.004(3) 0.016(3) -0.003(3)
C13 0.028(4) 0.017(4) 0.026(4) -0.001(3) 0.011(4) 0.001(3)
C14 0.027(4) 0.026(4) 0.022(4) 0.004(3) 0.008(3) -0.003(4)
C15 0.018(4) 0.030(4) 0.016(4) 0.005(3) 0.008(3) -0.006(3)
C16 0.029(4) 0.035(5) 0.018(4) 0.003(3) 0.014(3) -0.007(4)
C17 0.025(4) 0.047(6) 0.015(4) -0.003(4) 0.011(3) 0.001(4)
C18 0.015(4) 0.037(5) 0.021(4) -0.002(3) 0.010(3) 0.003(3)
C19 0.021(4) 0.018(4) 0.016(4) -0.006(3) 0.012(3) -0.004(3)
C20 0.020(4) 0.021(4) 0.025(4) -0.002(3) 0.015(3) -0.005(3)
C21 0.030(4) 0.019(4) 0.027(4) -0.010(3) 0.015(4) -0.010(3)
C22 0.018(4) 0.030(4) 0.020(4) -0.003(3) 0.006(3) -0.007(3)
C23 0.019(4) 0.040(5) 0.036(5) 0.001(4) 0.009(4) 0.001(4)
B1 0.032(5) 0.030(5) 0.018(4) 0.005(4) 0.011(4) 0.003(4)
F1 0.168(9) 0.037(4) 0.077(5) 0.006(3) 0.102(7) 0.005(5)
F2 0.032(4) 0.085(6) 0.065(5) -0.041(4) -0.011(3) 0.013(4)
F3 0.052(3) 0.028(3) 0.035(3) 0.000(2) 0.029(3) 0.004(3)
F4 0.033(3) 0.034(3) 0.051(3) -0.018(3) 0.026(3) -0.011(2)
N1 0.013(3) 0.021(3) 0.019(3) -0.001(3) 0.010(3) -0.002(2)
O1 0.023(3) 0.028(3) 0.031(3) -0.006(3) 0.019(3) -0.003(3)
O2 0.037(4) 0.032(3) 0.017(3) -0.002(3) 0.013(3) -0.004(3)

loop_
_atom_type_symbol
_atom_type_description
_atom_type_scat_dispersion_real
_atom_type_scat_dispersion_imag
_atom_type_scat_source
C C 0.0033 0.0016 'International Tables Vol C Tables 4.2.6.8 and 6.1.1.4'
H H 0.0000 0.0000 'International Tables Vol C Tables 4.2.6.8 and 6.1.1.4'
B B 0.0013 0.0007 'International Tables Vol C Tables 4.2.6.8 and 6.1.1.4'
F F 0.0171 0.0103 'International Tables Vol C Tables 4.2.6.8 and 6.1.1.4'
N N 0.0061 0.0033 'International Tables Vol C Tables 4.2.6.8 and 6.1.1.4'
O O 0.0106 0.0060 'International Tables Vol C Tables 4.2.6.8 and 6.1.1.4'
W W -0.8490 6.8722 'International Tables Vol C Tables 4.2.6.8 and 6.1.1.4'

loop_
_geom_angle_atom_site_label_1
_geom_angle_atom_site_label_2
_geom_angle_atom_site_label_3
_geom_angle
C19 W1 C20 81.5(3)
C19 W1 C2 90.9(3)
C20 W1 C2 117.6(3)
C19 W1 N1 87.0(3)
C20 W1 N1 155.6(3)
C2 W1 N1 83.9(3)
C19 W1 C3 92.7(3)
C20 W1 C3 81.2(3)
C2 W1 C3 37.1(3)
N1 W1 C3 121.0(3)
C19 W1 C22 118.5(3)
C20 W1 C22 86.9(3)
C2 W1 C22 145.1(3)
N1 W1 C22 79.8(3)
C3 W1 C22 144.5(3)
C19 W1 C21 82.8(3)
C20 W1 C21 77.0(3)
C2 W1 C21 163.3(3)
N1 W1 C21 80.3(3)
C3 W1 C21 158.1(3)
C22 W1 C21 36.0(3)
C19 W1 C1 123.3(3)
C20 W1 C1 132.7(3)
C2 W1 C1 36.7(3)
N1 W1 C1 71.4(3)
C3 W1 C1 60.1(3)
C22 W1 C1 108.5(3)
C21 W1 C1 139.2(3)
C19 W1 C4 124.1(3)
C20 W1 C4 74.5(3)
C2 W1 C4 59.5(3)
N1 W1 C4 129.2(2)
C3 W1 C4 34.7(3)
C22 W1 C4 109.9(3)
C21 W1 C4 136.3(3)
C1 W1 C4 58.2(3)
C19 W1 C5 148.5(3)
C20 W1 C5 102.7(3)
C2 W1 C5 59.2(3)
N1 W1 C5 98.4(3)
C3 W1 C5 57.9(3)
C22 W1 C5 92.9(3)
C21 W1 C5 128.7(3)
C1 W1 C5 34.7(3)
C4 W1 C5 34.0(3)
C5 C1 C2 108.6(7)
C5 C1 C10 125.5(7)
C2 C1 C10 125.6(7)
C5 C1 W1 77.8(4)
C2 C1 W1 69.0(4)
C10 C1 W1 114.4(6)
C3 C2 C1 106.1(6)
C3 C2 W1 72.4(4)
C1 C2 W1 74.3(4)
C3 C2 H2 126.9
C1 C2 H2 126.9
W1 C2 H2 118.4
C4 C3 C2 109.5(6)
C4 C3 W1 78.8(5)
C2 C3 W1 70.5(4)
C4 C3 H3 125.2
C2 C3 H3 125.2
W1 C3 H3 117.2
C3 C4 C9 132.4(8)
C3 C4 C5 107.8(7)
C9 C4 C5 119.8(8)
C3 C4 W1 66.5(4)
C9 C4 W1 127.4(6)
C5 C4 W1 73.9(5)
C6 C5 C4 120.3(7)
C6 C5 C1 131.7(7)
C4 C5 C1 107.9(7)
C6 C5 W1 128.7(6)
C4 C5 W1 72.2(4)
C1 C5 W1 67.4(4)
C7 C6 C5 118.1(8)
C7 C6 H6 121.0
C5 C6 H6 121.0
C6 C7 C8 121.7(9)
C6 C7 H7 119.1
C8 C7 H7 119.1
C9 C8 C7 121.9(8)
C9 C8 H8 119.1
C7 C8 H8 119.1
C8 C9 C4 118.2(8)
C8 C9 H9 120.9
C4 C9 H9 120.9
C18 C10 C11 120.3(8)
C18 C10 C1 124.5(8)
C11 C10 C1 115.0(7)
C10 C11 N1 118.5(7)
C10 C11 C15 119.8(7)
N1 C11 C15 121.6(7)
N1 C12 C13 123.7(8)
N1 C12 H12 118.1
C13 C12 H12 118.1
C14 C13 C12 119.6(8)
C14 C13 H13 120.2
C12 C13 H13 120.2
C13 C14 C15 119.1(8)
C13 C14 H14 120.4
C15 C14 H14 120.4
C16 C15 C14 123.9(8)
C16 C15 C11 118.3(8)
C14 C15 C11 117.8(8)
C17 C16 C15 120.4(8)
C17 C16 H16 119.8
C15 C16 H16 119.8
C16 C17 C18 120.8(8)
C16 C17 H17 119.6
C18 C17 H17 119.6
C10 C18 C17 120.3(8)
C10 C18 H18 119.9
C17 C18 H18 119.9
O1 C19 W1 173.8(7)
O2 C20 W1 176.8(7)
C22 C21 W1 71.8(5)
C22 C21 H21A 118.8
W1 C21 H21A 110.0
C22 C21 H21B 129.4
W1 C21 H21B 99.5
H21A C21 H21B 111.1
C21 C22 C23 119.8(8)
C21 C22 W1 72.3(5)
C23 C22 W1 119.6(6)
C21 C22 H22 120.1
C23 C22 H22 120.1
W1 C22 H22 79.1
C22 C23 H23A 109.5
C22 C23 H23B 109.5
H23A C23 H23B 109.5
C22 C23 H23C 109.5
H23A C23 H23C 109.5
H23B C23 H23C 109.5
F2 B1 F3 111.1(9)
F2 B1 F1 111.4(9)
F3 B1 F1 108.7(8)
F2 B1 F4 106.4(8)
F3 B1 F4 109.7(8)
F1 B1 F4 109.5(9)
C12 N1 C11 117.5(7)
C12 N1 W1 125.1(5)
C11 N1 W1 117.5(5)

loop_
_geom_bond_atom_site_label_1
_geom_bond_atom_site_label_2
_geom_bond_distance
W1 C19 1.995(8)
W1 C20 2.045(8)
W1 C2 2.251(7)
W1 N1 2.274(7)
W1 C3 2.276(7)
W1 C22 2.280(8)
W1 C21 2.286(8)
W1 C1 2.321(8)
W1 C4 2.435(8)
W1 C5 2.457(7)
C1 C5 1.432(11)
C1 C2 1.441(10)
C1 C10 1.466(11)
C2 C3 1.440(11)
C2 H2 0.9500
C3 C4 1.413(12)
C3 H3 0.9500
C4 C9 1.423(12)
C4 C5 1.429(11)
C5 C6 1.429(11)
C6 C7 1.350(12)
C6 H6 0.9500
C7 C8 1.428(14)
C7 H7 0.9500
C8 C9 1.360(14)
C8 H8 0.9500
C9 H9 0.9500
C10 C18 1.367(11)
C10 C11 1.392(11)
C11 N1 1.393(10)
C11 C15 1.428(11)
C12 N1 1.323(10)
C12 C13 1.398(12)
C12 H12 0.9500
C13 C14 1.382(13)
C13 H13 0.9500
C14 C15 1.408(13)
C14 H14 0.9500
C15 C16 1.407(12)
C16 C17 1.364(13)
C16 H16 0.9500
C17 C18 1.399(12)
C17 H17 0.9500
C18 H18 0.9500
C19 O1 1.133(10)
C20 O2 1.126(10)
C21 C22 1.409(12)
C21 H21A 0.9106
C21 H21B 0.9106
C22 C23 1.501(12)
C22 H22 0.9500
C23 H23A 0.9800
C23 H23B 0.9800
C23 H23C 0.9800
B1 F2 1.365(13)
B1 F3 1.367(12)
B1 F1 1.372(13)
B1 F4 1.380(12)
